data_4509703
loop_
_publ_author_name
'Yin, Pei-Xiu'
'Zhang, Jian'
'Li, Zhao-Ji'
'Qin, Ye-Yan'
'Cheng, Jian-Kai'
'Zhang, Lei'
'Lin, Qi-Pu'
'Yao, Yuan-Gen'

_publ_section_title
;
 Supramolecular Isomerism and Various Chain/Layer Substructures in
 Silver(I) Compounds: Syntheses, Structures, and Luminescent Properties
;
_journal_issue 11
_journal_name_full 'Crystal Growth &amp; Design'
_journal_page_first 4884
_journal_paper_doi 10.1021/cg9006839
_journal_volume 9
_journal_year 2009
_chemical_formula_moiety 'C19 H12 Ag2 N O4'
_chemical_formula_sum 'C19 H12 Ag2 N O4'
_chemical_formula_weight 534.04
_chemical_name_systematic
; 
 ? 
;
_space_group_IT_number 61
_symmetry_cell_setting orthorhombic
_symmetry_space_group_name_Hall '-P 2ac 2ab'
_symmetry_space_group_name_H-M 'P b c a'
_atom_sites_solution_hydrogens geom
_atom_sites_solution_primary direct
_atom_sites_solution_secondary difmap
_audit_creation_method SHELXL-97
_cell_angle_alpha 90.00
_cell_angle_beta 90.00
_cell_angle_gamma 90.00
_cell_formula_units_Z 8
_cell_length_a 7.376(3)
_cell_length_b 18.396(7)
_cell_length_c 24.237(8)
_cell_measurement_reflns_used 2945
_cell_measurement_temperature 293(2)
_cell_measurement_theta_max 27.4758
_cell_measurement_theta_min 2.0122
_cell_volume 3289(2)
_computing_cell_refinement 'Bruker XSCANS'
_computing_data_collection 'Bruker XSCANS'
_computing_data_reduction 'Bruker SHELXTL'
_computing_molecular_graphics 'Bruker SHELXTL'
_computing_publication_material 'Bruker SHELXTL'
_computing_structure_refinement 'SHELXL-97 (Sheldrick, 1997)'
_computing_structure_solution 'SHELXS-97 (Sheldrick, 1990)'
_diffrn_ambient_temperature 293(2)
_diffrn_measured_fraction_theta_full 0.998
_diffrn_measured_fraction_theta_max 0.998
_diffrn_measurement_device_type 'Bruker P4'
_diffrn_measurement_method '\w scans'
_diffrn_radiation_monochromator graphite
_diffrn_radiation_source 'fine-focus sealed tube'
_diffrn_radiation_type MoK\a
_diffrn_radiation_wavelength 0.71073
_diffrn_reflns_av_R_equivalents 0.0303
_diffrn_reflns_av_sigmaI/netI 0.0181
_diffrn_reflns_limit_h_max 9
_diffrn_reflns_limit_h_min -9
_diffrn_reflns_limit_k_max 23
_diffrn_reflns_limit_k_min -18
_diffrn_reflns_limit_l_max 31
_diffrn_reflns_limit_l_min -31
_diffrn_reflns_number 23929
_diffrn_reflns_theta_full 27.46
_diffrn_reflns_theta_max 27.46
_diffrn_reflns_theta_min 3.09
_diffrn_standards_decay_% none
_diffrn_standards_interval_count none
_diffrn_standards_interval_time none
_diffrn_standards_number none
_exptl_absorpt_coefficient_mu 2.407
_exptl_absorpt_correction_T_max 0.786
_exptl_absorpt_correction_T_min 0.567
_exptl_absorpt_correction_type multi-scan
_exptl_absorpt_process_details crystalclear
_exptl_crystal_colour Colorless
_exptl_crystal_density_diffrn 2.157
_exptl_crystal_density_method 'not measured'
_exptl_crystal_description Plate
_exptl_crystal_F_000 2072
_exptl_crystal_size_max 0.3200
_exptl_crystal_size_mid 0.2000
_exptl_crystal_size_min 0.1000
_refine_diff_density_max 0.702
_refine_diff_density_min -0.784
_refine_diff_density_rms 0.083
_refine_ls_extinction_coef 0.00056(17)
_refine_ls_extinction_expression Fc^*^=kFc[1+0.001xFc^2^\l^3^/sin(2\q)]^-1/4^
_refine_ls_extinction_method SHELXL
_refine_ls_goodness_of_fit_ref 1.075
_refine_ls_hydrogen_treatment constr
_refine_ls_matrix_type full
_refine_ls_number_parameters 236
_refine_ls_number_reflns 3763
_refine_ls_number_restraints 0
_refine_ls_restrained_S_all 1.075
_refine_ls_R_factor_all 0.0431
_refine_ls_R_factor_gt 0.0370
_refine_ls_shift/su_max 0.002
_refine_ls_shift/su_mean 0.000
_refine_ls_structure_factor_coef Fsqd
_refine_ls_weighting_details 'calc w=1/[\s^2^(Fo^2^)+(0.0509P)^2^+3.1516P] where P=(Fo^2^+2Fc^2^)/3'
_refine_ls_weighting_scheme calc
_refine_ls_wR_factor_gt 0.0974
_refine_ls_wR_factor_ref 0.1021
_reflns_number_gt 3270
_reflns_number_total 3763
_reflns_threshold_expression >2sigma(I)
_cod_data_source_file cg9006839sup1.cif
_cod_data_source_block 1
_cod_depositor_comments
;
The following automatic conversions were performed:

'_symmetry_cell_setting' value 'Orthorhombic' changed to
'orthorhombic' according to
/home/saulius/struct/CIF-dictionaries/cif_core.dic dictionary named
'cif_core.dic' version 2.4.2 from
2011-04-26.

'_exptl_absorpt_correction_type' value 'Multi-scan'
changed to 'multi-scan' according to
/home/saulius/struct/CIF-dictionaries/cif_core.dic dictionary named
'cif_core.dic' version 2.4.2 from 2011-04-26.

Automatic conversion script
Id: cif_fix_values 1891 2012-01-12 08:04:46Z andrius 
;
_cod_original_sg_symbol_Hall '-P 2ac 2ab '
_cod_original_sg_symbol_H-M Pbca
_cod_database_code 4509703

loop_
_symmetry_equiv_pos_as_xyz
'x, y, z'
'-x+1/2, -y, z+1/2'
'-x, y+1/2, -z+1/2'
'x+1/2, -y+1/2, -z'
'-x, -y, -z'
'x-1/2, y, -z-1/2'
'x, -y-1/2, z-1/2'
'-x-1/2, y-1/2, z'

loop_
_atom_site_label
_atom_site_type_symbol
_atom_site_fract_x
_atom_site_fract_y
_atom_site_fract_z
_atom_site_U_iso_or_equiv
_atom_site_adp_type
_atom_site_occupancy
_atom_site_symmetry_multiplicity
_atom_site_calc_flag
_atom_site_refinement_flags
Ag1 Ag 0.25028(4) 0.116719(18) 0.706611(12) 0.05177(13) Uani 1 1 d .
Ag2 Ag 0.46710(4) 0.250950(17) 0.714107(13) 0.05398(14) Uani 1 1 d .
N1 N 0.3444(4) 0.07575(17) 0.62617(12) 0.0485(7) Uani 1 1 d .
C1 C -0.1965(5) 0.2139(2) 0.59510(15) 0.0512(9) Uani 1 1 d .
C2 C -0.1610(5) 0.1455(2) 0.61839(14) 0.0438(8) Uani 1 1 d .
C3 C -0.1187(6) 0.0869(3) 0.58425(18) 0.0645(11) Uani 1 1 d .
H3 H -0.0891 0.0423 0.5998 0.077 Uiso 1 1 calc R
C4 C -0.1202(7) 0.0946(4) 0.5275(2) 0.0866(18) Uani 1 1 d .
H4 H -0.0906 0.0553 0.5050 0.104 Uiso 1 1 calc R
C5 C -0.1653(8) 0.1601(4) 0.50446(19) 0.098(2) Uani 1 1 d .
H5 H -0.1724 0.1646 0.4663 0.117 Uiso 1 1 calc R
C6 C -0.2002(8) 0.2190(4) 0.53727(18) 0.0844(18) Uani 1 1 d .
H6 H -0.2269 0.2635 0.5209 0.101 Uiso 1 1 calc R
C7 C -0.2274(5) 0.2807(2) 0.62789(16) 0.0511(9) Uani 1 1 d .
C8 C -0.0920(4) 0.31207(18) 0.66111(14) 0.0414(7) Uani 1 1 d .
C9 C -0.1304(6) 0.3740(2) 0.69131(19) 0.0527(9) Uani 1 1 d .
H9 H -0.0429 0.3930 0.7149 0.063 Uiso 1 1 calc R
C10 C -0.2981(7) 0.4085(3) 0.6870(3) 0.0736(15) Uani 1 1 d .
H10 H -0.3213 0.4511 0.7064 0.088 Uiso 1 1 calc R
C11 C -0.4284(7) 0.3785(3) 0.6537(3) 0.089(2) Uani 1 1 d .
H11 H -0.5408 0.4010 0.6504 0.106 Uiso 1 1 calc R
C12 C -0.3948(6) 0.3159(3) 0.6253(2) 0.0743(15) Uani 1 1 d .
H12 H -0.4862 0.2962 0.6035 0.089 Uiso 1 1 calc R
C13 C -0.1763(5) 0.13004(18) 0.67900(14) 0.0409(7) Uani 1 1 d .
C14 C 0.0977(4) 0.28229(18) 0.66285(15) 0.0409(7) Uani 1 1 d .
C15 C 0.3961(8) 0.0061(3) 0.62222(16) 0.0779(15) Uani 1 1 d .
H15 H 0.3906 -0.0228 0.6537 0.093 Uiso 1 1 calc R
C16 C 0.4566(8) -0.0246(2) 0.57415(17) 0.0760(15) Uani 1 1 d .
H16 H 0.4918 -0.0732 0.5738 0.091 Uiso 1 1 calc R
C17 C 0.4659(4) 0.01553(19) 0.52652(13) 0.0415(7) Uani 1 1 d .
C18 C 0.4081(6) 0.0864(2) 0.53064(16) 0.0549(10) Uani 1 1 d .
H18 H 0.4089 0.1160 0.4996 0.066 Uiso 1 1 calc R
C19 C 0.3494(6) 0.1137(2) 0.58010(18) 0.0556(10) Uani 1 1 d .
H19 H 0.3109 0.1618 0.5812 0.067 Uiso 1 1 calc R
O1 O -0.0746(4) 0.08263(16) 0.69941(12) 0.0603(7) Uani 1 1 d .
O2 O -0.2899(5) 0.16348(19) 0.70734(10) 0.0620(8) Uani 1 1 d .
O3 O 0.1655(4) 0.27209(19) 0.71004(11) 0.0581(7) Uani 1 1 d .
O4 O 0.1787(4) 0.2711(2) 0.61929(13) 0.0734(9) Uani 1 1 d .

loop_
_atom_site_aniso_label
_atom_site_aniso_U_11
_atom_site_aniso_U_22
_atom_site_aniso_U_33
_atom_site_aniso_U_23
_atom_site_aniso_U_13
_atom_site_aniso_U_12
Ag1 0.0572(2) 0.0578(2) 0.04033(19) -0.01270(11) 0.00404(11) 0.00166(14)
Ag2 0.03082(18) 0.0671(2) 0.0640(2) 0.00831(14) -0.00551(11) 0.00043(12)
N1 0.0485(17) 0.0549(17) 0.0422(15) -0.0089(13) 0.0001(13) 0.0091(14)
C1 0.0429(18) 0.069(2) 0.0420(18) 0.0113(17) -0.0074(15) -0.0242(18)
C2 0.0341(16) 0.061(2) 0.0367(16) 0.0001(15) -0.0003(13) -0.0107(15)
C3 0.053(2) 0.083(3) 0.057(2) -0.020(2) 0.0009(19) -0.013(2)
C4 0.070(3) 0.133(5) 0.057(3) -0.034(3) 0.013(2) -0.031(3)
C5 0.091(4) 0.166(6) 0.036(2) -0.005(3) 0.008(2) -0.071(4)
C6 0.089(4) 0.116(4) 0.048(2) 0.028(3) -0.014(2) -0.058(4)
C7 0.0371(17) 0.059(2) 0.057(2) 0.0313(19) -0.0075(15) -0.0072(16)
C8 0.0307(15) 0.0419(17) 0.0517(18) 0.0147(14) -0.0006(14) -0.0027(13)
C9 0.045(2) 0.0427(19) 0.070(3) 0.0136(17) 0.0101(19) 0.0004(15)
C10 0.061(3) 0.049(2) 0.110(4) 0.030(3) 0.028(3) 0.018(2)
C11 0.046(2) 0.089(4) 0.130(5) 0.061(4) 0.010(3) 0.019(3)
C12 0.037(2) 0.088(3) 0.097(3) 0.048(3) -0.016(2) -0.002(2)
C13 0.0412(17) 0.0425(17) 0.0388(17) 0.0000(13) -0.0067(14) -0.0090(14)
C14 0.0279(14) 0.0404(16) 0.0543(19) 0.0029(14) 0.0008(14) -0.0056(13)
C15 0.123(4) 0.073(3) 0.0374(19) 0.0064(19) 0.011(2) 0.042(3)
C16 0.130(4) 0.055(2) 0.043(2) 0.0035(18) 0.009(2) 0.044(3)
C17 0.0427(18) 0.0432(17) 0.0386(17) -0.0033(14) 0.0013(13) 0.0065(14)
C18 0.073(3) 0.0439(19) 0.048(2) 0.0038(16) 0.0128(18) 0.0137(19)
C19 0.068(3) 0.0434(19) 0.055(2) -0.0010(16) 0.010(2) 0.0104(18)
O1 0.0530(16) 0.0574(16) 0.0703(18) 0.0167(14) -0.0076(14) 0.0024(14)
O2 0.074(2) 0.0680(19) 0.0435(15) 0.0105(13) 0.0119(12) 0.0223(16)
O3 0.0323(13) 0.089(2) 0.0527(15) 0.0125(14) -0.0017(11) 0.0071(14)
O4 0.0383(14) 0.118(3) 0.0641(18) -0.0193(18) 0.0056(14) -0.0011(16)

loop_
_atom_type_symbol
_atom_type_description
_atom_type_scat_dispersion_real
_atom_type_scat_dispersion_imag
_atom_type_scat_source
C C 0.0033 0.0016 'International Tables Vol C Tables 4.2.6.8 and 6.1.1.4'
H H 0.0000 0.0000 'International Tables Vol C Tables 4.2.6.8 and 6.1.1.4'
N N 0.0061 0.0033 'International Tables Vol C Tables 4.2.6.8 and 6.1.1.4'
O O 0.0106 0.0060 'International Tables Vol C Tables 4.2.6.8 and 6.1.1.4'
Ag Ag -0.8971 1.1015 'International Tables Vol C Tables 4.2.6.8 and 6.1.1.4'

loop_
_geom_angle_atom_site_label_1
_geom_angle_atom_site_label_2
_geom_angle_atom_site_label_3
_geom_angle
_geom_angle_site_symmetry_1
_geom_angle_site_symmetry_3
N1 Ag1 O2 169.04(12) . 6_657
N1 Ag1 O1 98.95(11) . .
O2 Ag1 O1 91.96(12) 6_657 .
N1 Ag1 Ag2 99.80(9) . .
O2 Ag1 Ag2 72.39(10) 6_657 .
O1 Ag1 Ag2 137.69(7) . .
O3 Ag2 O3 127.61(8) . 6_657
O3 Ag2 O2 147.38(13) . 1_655
O3 Ag2 O2 72.85(11) 6_657 1_655
O3 Ag2 C12 105.28(11) . 1_655
O3 Ag2 C12 108.40(13) 6_657 1_655
O2 Ag2 C12 87.73(13) 1_655 1_655
O3 Ag2 Ag1 66.89(9) . .
O3 Ag2 Ag1 121.18(9) 6_657 .
O2 Ag2 Ag1 80.80(9) 1_655 .
C12 Ag2 Ag1 122.23(13) 1_655 .
C19 N1 C15 116.0(3) . .
C19 N1 Ag1 125.3(3) . .
C15 N1 Ag1 118.7(3) . .
C2 C1 C6 117.7(5) . .
C2 C1 C7 123.8(3) . .
C6 C1 C7 118.5(4) . .
C3 C2 C1 119.7(4) . .
C3 C2 C13 116.8(4) . .
C1 C2 C13 123.3(3) . .
C4 C3 C2 120.7(5) . .
C4 C3 H3 119.7 . .
C2 C3 H3 119.7 . .
C5 C4 C3 119.8(5) . .
C5 C4 H4 120.1 . .
C3 C4 H4 120.1 . .
C4 C5 C6 120.4(5) . .
C4 C5 H5 119.8 . .
C6 C5 H5 119.8 . .
C5 C6 C1 121.5(6) . .
C5 C6 H6 119.2 . .
C1 C6 H6 119.2 . .
C12 C7 C8 117.6(4) . .
C12 C7 C1 119.8(4) . .
C8 C7 C1 122.6(3) . .
C9 C8 C7 119.7(4) . .
C9 C8 C14 118.4(3) . .
C7 C8 C14 121.8(3) . .
C8 C9 C10 121.1(4) . .
C8 C9 H9 119.4 . .
C10 C9 H9 119.4 . .
C11 C10 C9 118.9(5) . .
C11 C10 H10 120.6 . .
C9 C10 H10 120.6 . .
C12 C11 C10 120.6(4) . .
C12 C11 H11 119.7 . .
C10 C11 H11 119.7 . .
C11 C12 C7 122.0(5) . .
C11 C12 Ag2 84.3(3) . 1_455
C7 C12 Ag2 95.3(2) . 1_455
C11 C12 H12 119.0 . .
C7 C12 H12 119.0 . .
Ag2 C12 H12 90.4 1_455 .
O2 C13 O1 121.9(3) . .
O2 C13 C2 119.8(3) . .
O1 C13 C2 118.3(3) . .
O4 C14 O3 124.0(3) . .
O4 C14 C8 119.3(3) . .
O3 C14 C8 116.6(3) . .
N1 C15 C16 123.2(4) . .
N1 C15 H15 118.4 . .
C16 C15 H15 118.4 . .
C15 C16 C17 120.7(4) . .
C15 C16 H16 119.7 . .
C17 C16 H16 119.7 . .
C16 C17 C18 115.7(3) . .
C16 C17 C17 122.3(4) . 5_656
C18 C17 C17 122.0(4) . 5_656
C19 C18 C17 120.6(4) . .
C19 C18 H18 119.7 . .
C17 C18 H18 119.7 . .
N1 C19 C18 123.8(4) . .
N1 C19 H19 118.1 . .
C18 C19 H19 118.1 . .
C13 O1 Ag1 115.4(2) . .
C13 O2 Ag1 103.4(2) . 6_557
C13 O2 Ag2 150.0(2) . 1_455
Ag1 O2 Ag2 106.64(11) 6_557 1_455
C14 O3 Ag2 117.1(2) . .
C14 O3 Ag2 118.7(2) . 6_557
Ag2 O3 Ag2 122.88(11) . 6_557

loop_
_geom_bond_atom_site_label_1
_geom_bond_atom_site_label_2
_geom_bond_distance
_geom_bond_site_symmetry_2
Ag1 N1 2.203(3) .
Ag1 O2 2.275(3) 6_657
Ag1 O1 2.483(3) .
Ag1 Ag2 2.9475(9) .
Ag2 O3 2.260(3) .
Ag2 O3 2.382(3) 6_657
Ag2 O2 2.414(3) 1_655
Ag2 C12 2.665(5) 1_655
N1 C19 1.317(5) .
N1 C15 1.341(5) .
C1 C2 1.404(6) .
C1 C6 1.405(5) .
C1 C7 1.480(6) .
C2 C3 1.394(6) .
C2 C13 1.500(5) .
C3 C4 1.383(7) .
C3 H3 0.9300 .
C4 C5 1.369(9) .
C4 H4 0.9300 .
C5 C6 1.369(9) .
C5 H5 0.9300 .
C6 H6 0.9300 .
C7 C12 1.396(6) .
C7 C8 1.407(5) .
C8 C9 1.383(5) .
C8 C14 1.503(4) .
C9 C10 1.394(6) .
C9 H9 0.9300 .
C10 C11 1.371(9) .
C10 H10 0.9300 .
C11 C12 1.364(8) .
C11 H11 0.9300 .
C12 Ag2 2.665(5) 1_455
C12 H12 0.9300 .
C13 O2 1.246(5) .
C13 O1 1.252(4) .
C14 O4 1.231(4) .
C14 O3 1.262(4) .
C15 C16 1.369(5) .
C15 H15 0.9300 .
C16 C17 1.372(5) .
C16 H16 0.9300 .
C17 C18 1.375(5) .
C17 C17 1.494(6) 5_656
C18 C19 1.370(5) .
C18 H18 0.9300 .
C19 H19 0.9300 .
O2 Ag1 2.275(3) 6_557
O2 Ag2 2.414(3) 1_455
O3 Ag2 2.382(3) 6_557
